data_4350727
loop_
_publ_author_name
'Chen, Sa'
'Shang, Ran'
'Hu, Ke-Li'
'Wang, Zhe-Ming'
'Gao, Song'

_publ_section_title
;
 [NH2NH3][M(HCOO)3] (M = Mn2+, Zn2+, Co2+and Mg2+): structural phase
 transitions, prominent dielectric anomalies and negative thermal
 expansion, and magnetic ordering
;
_journal_issue 1
_journal_name_full 'Inorg. Chem. Front.'
_journal_page_first 83
_journal_paper_doi 10.1039/C3QI00034F
_journal_volume 1
_journal_year 2014
_chemical_formula_sum 'C3 H8 N2 O6 Zn'
_chemical_formula_weight 233.48
_space_group_IT_number 33
_space_group_name_Hall 'P 2c -2n'
_space_group_name_H-M_alt 'P n a 21'
_symmetry_cell_setting orthorhombic
_symmetry_space_group_name_H-M 'P n a 21'
_atom_sites_solution_hydrogens geom
_atom_sites_solution_primary direct
_atom_sites_solution_secondary difmap
_audit_creation_method SHELXL-97
_cell_angle_alpha 90.00
_cell_angle_beta 90.00
_cell_angle_gamma 90.00
_cell_formula_units_Z 4
_cell_length_a 8.6806(3)
_cell_length_b 7.7235(3)
_cell_length_c 11.5056(3)
_cell_measurement_reflns_used 6249
_cell_measurement_temperature 200.0
_cell_measurement_theta_max 28.700
_cell_measurement_theta_min 3.395
_cell_volume 771.39(4)
_computing_cell_refinement 'HKL Scalepack (Otwinowski & Minor, 1997)'
_computing_data_collection 'KappaCCD (Nonius B. V., 1998)'
_computing_data_reduction 'HKL Denzo (Otwinowski & Minor, 1997) & maXus (Mackay et al., 1998)'
_computing_molecular_graphics 'Bruker SHELXTL V5.1 (Sheldrick, 1998)'
_computing_publication_material 'SHELXL-97 (Sheldrick, 1997)'
_computing_structure_refinement 'SHELXL-97 (Sheldrick, 1997)'
_computing_structure_solution 'SHELXS-97 (Sheldrick, 1997)'
_diffrn_ambient_temperature 200.0
_diffrn_detector_area_resol_mean 9
_diffrn_measured_fraction_theta_full 0.999
_diffrn_measured_fraction_theta_max 0.999
_diffrn_measurement_device_type 'NONIUS KappaCCD'
_diffrn_measurement_method CCD
_diffrn_radiation_monochromator graphite
_diffrn_radiation_source 'fine-focus sealed tube'
_diffrn_radiation_type MoK\a
_diffrn_radiation_wavelength 0.71073
_diffrn_reflns_av_R_equivalents 0.0665
_diffrn_reflns_av_sigmaI/netI 0.0500
_diffrn_reflns_limit_h_max 11
_diffrn_reflns_limit_h_min -11
_diffrn_reflns_limit_k_max 10
_diffrn_reflns_limit_k_min -10
_diffrn_reflns_limit_l_max 15
_diffrn_reflns_limit_l_min -15
_diffrn_reflns_number 14258
_diffrn_reflns_theta_full 28.70
_diffrn_reflns_theta_max 28.70
_diffrn_reflns_theta_min 3.53
_diffrn_standards_decay_% 0
_exptl_absorpt_coefficient_mu 3.181
_exptl_absorpt_correction_T_max 0.471
_exptl_absorpt_correction_T_min 0.389
_exptl_absorpt_correction_type multi-scan
_exptl_absorpt_process_details
;
multi-scan from symmetry-related measurements 
 Sortav (Blessing 1995, 1997)
;
_exptl_crystal_colour colorless
_exptl_crystal_density_diffrn 2.010
_exptl_crystal_density_method 'not measured'
_exptl_crystal_description block
_exptl_crystal_F_000 472
_exptl_crystal_size_max 0.29
_exptl_crystal_size_mid 0.25
_exptl_crystal_size_min 0.24
_refine_diff_density_max 0.479
_refine_diff_density_min -0.494
_refine_diff_density_rms 0.081
_refine_ls_abs_structure_details 'Flack H D (1983), Acta Cryst. A39, 876-881'
_refine_ls_abs_structure_Flack 0.322(12)
_refine_ls_extinction_coef 0.0461(12)
_refine_ls_extinction_expression Fc^*^=kFc[1+0.001xFc^2^\l^3^/sin(2\q)]^-1/4^
_refine_ls_extinction_method SHELXL
_refine_ls_goodness_of_fit_ref 0.942
_refine_ls_hydrogen_treatment mixed
_refine_ls_matrix_type full
_refine_ls_number_parameters 118
_refine_ls_number_reflns 1965
_refine_ls_number_restraints 6
_refine_ls_restrained_S_all 0.941
_refine_ls_R_factor_all 0.0481
_refine_ls_R_factor_gt 0.0227
_refine_ls_shift/su_max 0.001
_refine_ls_shift/su_mean 0.000
_refine_ls_structure_factor_coef Fsqd
_refine_ls_weighting_details 'calc w=1/[\s^2^(Fo^2^)+(0.0181P)^2^+0.0000P] where P=(Fo^2^+2Fc^2^)/3'
_refine_ls_weighting_scheme calc
_refine_ls_wR_factor_gt 0.0402
_refine_ls_wR_factor_ref 0.0429
_reflns_number_gt 1369
_reflns_number_total 1965
_reflns_threshold_expression >2sigma(I)
_cod_data_source_file c3qi00034f.txt
_cod_data_source_block 2Zn-200K
_cod_depositor_comments
;
The following automatic conversions were performed:

data item '_symmetry_cell_setting' value 'Orthorhombic' was changed
to 'orthorhombic' in accordance with the
/home/saulius/struct/COD-crude-data/automatic-downloads/DataCite-retrospective/RSC/depositions/lib/dictionaries/cif_core.dic
dictionary named 'cif_core.dic' version 2.4.2 last updated on
2011-04-26.

Automatic conversion script
Id: cif_fix_values 6909 2019-04-08 15:41:33Z antanas 
;
_cod_original_sg_symbol_H-M 'P na2(1)'
_cod_database_code 4350727

loop_
_symmetry_equiv_pos_as_xyz
'x, y, z'
'-x, -y, z+1/2'
'x+1/2, -y+1/2, z'
'-x+1/2, y+1/2, z+1/2'

loop_
_atom_site_label
_atom_site_type_symbol
_atom_site_fract_x
_atom_site_fract_y
_atom_site_fract_z
_atom_site_U_iso_or_equiv
_atom_site_adp_type
_atom_site_occupancy
_atom_site_symmetry_multiplicity
_atom_site_calc_flag
_atom_site_refinement_flags
Zn1 Zn 0.52881(3) 0.49988(6) 0.11119(6) 0.01351(8) Uani 1 1 d .
O1 O 0.31458(19) 0.4204(2) 0.17709(17) 0.0197(4) Uani 1 1 d .
O2 O 0.12509(19) 0.2288(2) 0.17824(15) 0.0186(4) Uani 1 1 d .
O3 O 0.4308(2) 0.7257(2) 0.04127(15) 0.0202(4) Uani 1 1 d .
O4 O 0.23973(19) 0.9164(2) 0.04017(16) 0.0189(4) Uani 1 1 d .
O5 O 0.5554(2) 0.6421(3) 0.26656(14) 0.0186(5) Uani 1 1 d .
O6 O 0.5121(2) 0.6364(3) 0.45631(16) 0.0206(5) Uani 1 1 d .
C1 C 0.2591(3) 0.2770(4) 0.1518(2) 0.0207(7) Uani 1 1 d .
H1 H 0.3221 0.1985 0.1096 0.025 Uiso 1 1 calc R
C2 C 0.3112(3) 0.7897(4) 0.0824(2) 0.0203(7) Uani 1 1 d .
H2 H 0.2706 0.7387 0.1510 0.024 Uiso 1 1 calc R
C3 C 0.5306(3) 0.5628(3) 0.3618(3) 0.0203(8) Uani 1 1 d .
H3 H 0.5260 0.4400 0.3603 0.024 Uiso 1 1 calc R
N1 N 0.0636(4) 0.5065(3) 0.3433(3) 0.0203(8) Uani 1 1 d D
H11 H 0.0769 0.6137 0.3122 0.030 Uiso 1 1 calc R
H12 H 0.0754 0.4251 0.2868 0.030 Uiso 1 1 calc R
H13 H 0.1349 0.4888 0.4001 0.030 Uiso 1 1 calc R
N2 N -0.0883(5) 0.4935(3) 0.3920(3) 0.0316(9) Uani 1 1 d D
H21 H -0.112(2) 0.5916(17) 0.430(2) 0.047 Uiso 1 1 d D
H22 H -0.094(2) 0.401(2) 0.4398(19) 0.047 Uiso 1 1 d D

loop_
_atom_site_aniso_label
_atom_site_aniso_U_11
_atom_site_aniso_U_22
_atom_site_aniso_U_33
_atom_site_aniso_U_23
_atom_site_aniso_U_13
_atom_site_aniso_U_12
Zn1 0.01475(12) 0.01247(12) 0.01331(11) 0.00011(11) 0.0008(2) 0.00007(15)
O1 0.0177(10) 0.0139(10) 0.0274(9) -0.0021(9) 0.0029(8) -0.0039(8)
O2 0.0184(11) 0.0172(10) 0.0202(8) -0.0025(8) 0.0041(8) -0.0039(8)
O3 0.0216(11) 0.0168(10) 0.0223(10) 0.0023(9) 0.0050(8) 0.0067(8)
O4 0.0204(10) 0.0162(10) 0.0201(9) 0.0016(9) 0.0031(8) 0.0037(8)
O5 0.0248(11) 0.0165(12) 0.0145(10) 0.0011(8) 0.0018(8) -0.0044(10)
O6 0.0331(12) 0.0158(12) 0.0129(10) -0.0007(9) 0.0035(8) -0.0019(10)
C1 0.0188(15) 0.0210(16) 0.0223(15) -0.0039(11) 0.0042(10) 0.0011(13)
C2 0.0215(15) 0.0198(16) 0.0195(16) 0.0007(11) 0.0011(10) 0.0032(13)
C3 0.022(3) 0.0187(11) 0.0202(12) -0.0014(15) -0.0040(14) -0.0020(12)
N1 0.0237(19) 0.0179(15) 0.0193(15) 0.0017(11) -0.0018(11) 0.0024(12)
N2 0.0236(19) 0.0316(19) 0.040(2) 0.0063(12) 0.0113(16) 0.0047(14)

loop_
_atom_type_symbol
_atom_type_description
_atom_type_scat_dispersion_real
_atom_type_scat_dispersion_imag
_atom_type_scat_source
C C 0.0033 0.0016 'International Tables Vol C Tables 4.2.6.8 and 6.1.1.4'
H H 0.0000 0.0000 'International Tables Vol C Tables 4.2.6.8 and 6.1.1.4'
N N 0.0061 0.0033 'International Tables Vol C Tables 4.2.6.8 and 6.1.1.4'
O O 0.0106 0.0060 'International Tables Vol C Tables 4.2.6.8 and 6.1.1.4'
Zn Zn 0.2839 1.4301 'International Tables Vol C Tables 4.2.6.8 and 6.1.1.4'

loop_
_geom_angle_atom_site_label_1
_geom_angle_atom_site_label_2
_geom_angle_atom_site_label_3
_geom_angle
_geom_angle_site_symmetry_1
_geom_angle_site_symmetry_3
O6 Zn1 O1 90.56(7) 2_664 .
O6 Zn1 O2 87.56(8) 2_664 3
O1 Zn1 O2 88.50(7) . 3
O6 Zn1 O3 91.30(8) 2_664 .
O1 Zn1 O3 91.28(7) . .
O2 Zn1 O3 178.84(9) 3 .
O6 Zn1 O4 88.39(8) 2_664 3_565
O1 Zn1 O4 178.02(9) . 3_565
O2 Zn1 O4 93.14(7) 3 3_565
O3 Zn1 O4 87.06(7) . 3_565
O6 Zn1 O5 176.41(9) 2_664 .
O1 Zn1 O5 86.75(8) . .
O2 Zn1 O5 94.75(8) 3 .
O3 Zn1 O5 86.37(8) . .
O4 Zn1 O5 94.22(8) 3_565 .
C1 O1 Zn1 121.30(18) . .
C1 O2 Zn1 121.84(18) . 3_455
C2 O3 Zn1 121.50(16) . .
C2 O4 Zn1 121.21(17) . 3_465
C3 O5 Zn1 117.42(19) . .
C3 O6 Zn1 122.5(2) . 2_665
O1 C1 O2 124.4(3) . .
O1 C1 H1 117.8 . .
O2 C1 H1 117.8 . .
O3 C2 O4 125.1(2) . .
O3 C2 H2 117.5 . .
O4 C2 H2 117.5 . .
O6 C3 O5 123.9(2) . .
O6 C3 H3 118.1 . .
O5 C3 H3 118.1 . .
N2 N1 H11 109.5 . .
N2 N1 H12 109.5 . .
H11 N1 H12 109.5 . .
N2 N1 H13 109.5 . .
H11 N1 H13 109.5 . .
H12 N1 H13 109.5 . .
N1 N2 H21 110.1(10) . .
N1 N2 H22 110.0(10) . .
H21 N2 H22 110.9(14) . .

loop_
_geom_bond_atom_site_label_1
_geom_bond_atom_site_label_2
_geom_bond_distance
_geom_bond_site_symmetry_2
Zn1 O6 2.100(2) 2_664
Zn1 O1 2.1001(17) .
Zn1 O2 2.1009(19) 3
Zn1 O3 2.1010(19) .
Zn1 O4 2.1067(17) 3_565
Zn1 O5 2.111(2) .
O1 C1 1.242(3) .
O2 C1 1.259(3) .
O2 Zn1 2.1009(19) 3_455
O3 C2 1.243(3) .
O4 C2 1.256(3) .
O4 Zn1 2.1067(17) 3_465
O5 C3 1.274(4) .
O6 C3 1.237(4) .
O6 Zn1 2.100(2) 2_665
C1 H1 0.9500 .
C2 H2 0.9500 .
C3 H3 0.9500 .
N1 N2 1.436(3) .
N1 H11 0.9100 .
N1 H12 0.9100 .
N1 H13 0.9100 .
N2 H21 0.901(9) .
N2 H22 0.905(9) .

loop_
_geom_hbond_atom_site_label_D
_geom_hbond_atom_site_label_H
_geom_hbond_atom_site_label_A
_geom_hbond_distance_DH
_geom_hbond_distance_HA
_geom_hbond_distance_DA
_geom_hbond_angle_DHA
_geom_hbond_site_symmetry_A
N1 H11 O5 0.91 1.97 2.856(3) 165.1 3_465
N1 H11 O6 0.91 2.61 3.082(4) 113.3 3_465
N1 H12 O2 0.91 2.01 2.914(3) 171.3 .
N1 H12 O1 0.91 2.43 2.974(4) 118.5 .
N1 H13 O4 0.91 2.02 2.920(4) 168.2 4_545
N2 H21 O6 0.901(9) 2.381(15) 3.078(4) 134.3(12) 3_465
N2 H22 O3 0.905(9) 2.279(17) 3.016(3) 138.3(15) 4_545
